data_4106949
loop_
_publ_author_name
'Richard D. Adams'
'Qiang Zhang'
'Xinzheng Yang'

_publ_section_title
;
 Two-Dimensional Bimetallic Carbonyl Cluster Complexes with New Properties
 and Reactivities
;
_journal_name_full 'Journal of the American Chemical Society'
_journal_page_first 15950
_journal_page_last 15953
_journal_paper_doi 10.1021/ja207840w
_journal_volume 133
_journal_year 2011
_chemical_formula_sum 'C41 H22 Au Ir O20 P Ru5'
_chemical_formula_weight 1760.07
_chemical_name_systematic
; 
 ? 
;
_space_group_IT_number 2
_symmetry_cell_setting triclinic
_symmetry_space_group_name_Hall '-P 1'
_symmetry_space_group_name_H-M 'P -1'
_atom_sites_solution_hydrogens geom
_atom_sites_solution_primary direct
_atom_sites_solution_secondary difmap
_audit_creation_method SHELXL-97
_cell_angle_alpha 68.360(4)
_cell_angle_beta 88.205(4)
_cell_angle_gamma 80.330(4)
_cell_formula_units_Z 2
_cell_length_a 10.624(2)
_cell_length_b 13.983(3)
_cell_length_c 17.735(4)
_cell_measurement_reflns_used 4929
_cell_measurement_temperature 294(2)
_cell_measurement_theta_max 28.35
_cell_measurement_theta_min 2.27
_cell_volume 2412.8(9)
_computing_cell_refinement 'SAINT+  V6.45 (Bruker, 2003)'
_computing_data_collection 'SMART V5.632 (Bruker, 2005)'
_computing_data_reduction 'SAINT+  V6.45'
_computing_molecular_graphics 'SHELXTL V6.1 (Sheldrick, 2000)'
_computing_publication_material 'SHELXTL V6.1'
_computing_structure_refinement 'SHELXL-97 (Sheldrick, 1997)'
_computing_structure_solution 'SHELXS-97 (Sheldrick, 1990)'
_diffrn_ambient_temperature 294(2)
_diffrn_measured_fraction_theta_full 0.986
_diffrn_measured_fraction_theta_max 0.986
_diffrn_measurement_device_type 'Bruker SMART APEX CCD diffractometer'
_diffrn_measurement_method 'omega scans'
_diffrn_radiation_monochromator graphite
_diffrn_radiation_source 'fine-focus sealed tube'
_diffrn_radiation_type MoK\a
_diffrn_radiation_wavelength 0.71073
_diffrn_reflns_av_R_equivalents 0.0692
_diffrn_reflns_av_sigmaI/netI 0.1189
_diffrn_reflns_limit_h_max 12
_diffrn_reflns_limit_h_min -12
_diffrn_reflns_limit_k_max 16
_diffrn_reflns_limit_k_min -16
_diffrn_reflns_limit_l_max 20
_diffrn_reflns_limit_l_min -20
_diffrn_reflns_number 23124
_diffrn_reflns_theta_full 24.40
_diffrn_reflns_theta_max 24.40
_diffrn_reflns_theta_min 1.24
_diffrn_standards_decay_% <1
_exptl_absorpt_coefficient_mu 7.406
_exptl_absorpt_correction_T_max 1.000
_exptl_absorpt_correction_T_min 0.618
_exptl_absorpt_correction_type multi-scan
_exptl_absorpt_process_details '(SADABS, Bruker, 1997)'
_exptl_crystal_colour Black
_exptl_crystal_density_diffrn 2.423
_exptl_crystal_description Plate
_exptl_crystal_F_000 1638
_exptl_crystal_size_max 0.40
_exptl_crystal_size_mid 0.20
_exptl_crystal_size_min 0.04
_refine_diff_density_max 3.376
_refine_diff_density_min -2.414
_refine_diff_density_rms 0.307
_refine_ls_extinction_method none
_refine_ls_goodness_of_fit_ref 1.029
_refine_ls_hydrogen_treatment constr
_refine_ls_matrix_type full
_refine_ls_number_parameters 608
_refine_ls_number_reflns 7831
_refine_ls_number_restraints 6
_refine_ls_restrained_S_all 1.028
_refine_ls_R_factor_all 0.1130
_refine_ls_R_factor_gt 0.0736
_refine_ls_shift/su_max 0.001
_refine_ls_shift/su_mean 0.000
_refine_ls_structure_factor_coef Fsqd
_refine_ls_weighting_details 'calc w=1/[\s^2^(Fo^2^)+(0.0619P)^2^+0.0000P] where P=(Fo^2^+2Fc^2^)/3'
_refine_ls_weighting_scheme calc
_refine_ls_wR_factor_gt 0.1689
_refine_ls_wR_factor_ref 0.1813
_reflns_number_gt 4662
_reflns_number_total 7831
_reflns_threshold_expression >2sigma(I)
_cod_data_source_file ja207840w_si_001_2.cif
_cod_data_source_block 6
_cod_database_code 4106949

loop_
_symmetry_equiv_pos_as_xyz
'x, y, z'
'-x, -y, -z'

loop_
_atom_site_label
_atom_site_type_symbol
_atom_site_fract_x
_atom_site_fract_y
_atom_site_fract_z
_atom_site_U_iso_or_equiv
_atom_site_adp_type
_atom_site_occupancy
_atom_site_symmetry_multiplicity
_atom_site_calc_flag
_atom_site_refinement_flags
Au1 Au 0.43786(7) 0.49841(6) 0.80203(5) 0.0384(2) Uani 1 1 d .
Ir1 Ir 0.38867(7) 0.70578(6) 0.74510(5) 0.0370(2) Uani 1 1 d .
Ru1 Ru 0.63805(14) 0.59256(13) 0.81669(10) 0.0438(4) Uani 1 1 d .
Ru2 Ru 0.59282(15) 0.82020(13) 0.74554(10) 0.0468(4) Uani 1 1 d .
Ru3 Ru 0.33806(16) 0.93283(12) 0.67289(11) 0.0513(5) Uani 1 1 d .
Ru4 Ru 0.13802(15) 0.81116(12) 0.67162(10) 0.0457(4) Uani 1 1 d .
Ru5 Ru 0.19151(14) 0.58412(12) 0.74579(9) 0.0410(4) Uani 1 1 d .
P1 P 0.4702(5) 0.3224(4) 0.8254(3) 0.0429(13) Uani 1 1 d .
C1 C 0.3392(19) 0.7021(14) 0.8483(12) 0.046(5) Uani 1 1 d .
C2 C 0.4424(16) 0.6967(13) 0.6449(12) 0.039(5) Uani 1 1 d .
C11 C 0.579(2) 0.5971(16) 0.9251(13) 0.048(5) Uani 1 1 d U
C12 C 0.780(2) 0.4844(19) 0.8715(15) 0.075(7) Uani 1 1 d .
C13 C 0.6899(19) 0.5722(16) 0.7193(12) 0.049(5) Uani 1 1 d .
C14 C 0.7433(17) 0.7013(15) 0.8075(11) 0.046(5) Uani 1 1 d .
C21 C 0.534(2) 0.8303(19) 0.8489(16) 0.066(7) Uani 1 1 d .
C22 C 0.6511(19) 0.8183(16) 0.6411(13) 0.051(5) Uani 1 1 d .
C23 C 0.699(3) 0.915(2) 0.7383(15) 0.086(9) Uani 1 1 d .
C31 C 0.454(2) 1.0280(19) 0.6669(16) 0.075(7) Uani 1 1 d .
C32 C 0.194(2) 1.0339(17) 0.6193(16) 0.071(7) Uani 1 1 d .
C33 C 0.283(2) 0.9346(18) 0.7787(17) 0.073(7) Uani 1 1 d .
C34 C 0.387(2) 0.9200(17) 0.5724(15) 0.059(6) Uani 1 1 d .
C41 C 0.0799(18) 0.8206(16) 0.7759(14) 0.051(6) Uani 1 1 d .
C42 C 0.1840(16) 0.8036(17) 0.5667(14) 0.057(6) Uani 1 1 d .
C43 C -0.007(2) 0.9076(17) 0.6186(14) 0.070(7) Uani 1 1 d .
C44 C 0.0380(17) 0.6893(15) 0.6872(11) 0.046(5) Uani 1 1 d .
C51 C 0.1395(19) 0.5784(16) 0.8551(14) 0.053(6) Uani 1 1 d .
C52 C 0.105(2) 0.4724(17) 0.7621(13) 0.055(5) Uani 1 1 d .
C53 C 0.2529(18) 0.5702(15) 0.6477(12) 0.044(5) Uani 1 1 d .
C54 C 0.4296(18) 0.3164(15) 0.7271(12) 0.047(5) Uani 1 1 d .
C55 C 0.502(2) 0.3544(17) 0.6636(13) 0.066(6) Uani 1 1 d .
H55 H 0.5736 0.3811 0.6708 0.079 Uiso 1 1 calc R
C56 C 0.475(3) 0.3549(18) 0.5878(14) 0.072(7) Uani 1 1 d .
H56 H 0.5316 0.3766 0.5461 0.086 Uiso 1 1 calc R
C57 C 0.370(3) 0.325(2) 0.5741(19) 0.098(9) Uani 1 1 d .
H57 H 0.3481 0.3314 0.5219 0.118 Uiso 1 1 calc R
C58 C 0.288(2) 0.283(2) 0.6396(18) 0.097(10) Uani 1 1 d .
H58 H 0.2137 0.2615 0.6308 0.117 Uiso 1 1 calc R
C59 C 0.325(2) 0.2740(17) 0.7177(14) 0.061(6) Uani 1 1 d .
H59 H 0.2792 0.2402 0.7625 0.073 Uiso 1 1 calc R
C60 C 0.3726(17) 0.2463(15) 0.8983(12) 0.046(5) Uani 1 1 d .
C61 C 0.387(2) 0.1375(15) 0.9223(14) 0.062(6) Uani 1 1 d .
H61 H 0.4514 0.1042 0.8995 0.075 Uiso 1 1 calc R
C62 C 0.313(3) 0.0788(19) 0.9761(16) 0.091(9) Uani 1 1 d .
H62 H 0.3272 0.0067 0.9906 0.109 Uiso 1 1 calc R
C63 C 0.215(3) 0.127(2) 1.0095(16) 0.083(9) Uani 1 1 d .
H63 H 0.1606 0.0875 1.0445 0.100 Uiso 1 1 calc R
C64 C 0.198(2) 0.233(2) 0.9920(14) 0.079(8) Uani 1 1 d .
H64 H 0.1360 0.2646 1.0173 0.094 Uiso 1 1 calc R
C65 C 0.278(2) 0.2909(17) 0.9340(12) 0.063(6) Uani 1 1 d .
H65 H 0.2652 0.3629 0.9197 0.075 Uiso 1 1 calc R
C66 C 0.6314(18) 0.2491(14) 0.8538(12) 0.045(5) Uani 1 1 d .
C67 C 0.698(2) 0.1912(17) 0.8136(14) 0.068(7) Uani 1 1 d .
H67 H 0.6595 0.1875 0.7685 0.082 Uiso 1 1 calc R
C68 C 0.819(2) 0.139(2) 0.8377(19) 0.091(9) Uani 1 1 d .
H68 H 0.8609 0.0985 0.8100 0.110 Uiso 1 1 calc R
C69 C 0.877(2) 0.145(2) 0.9015(17) 0.081(8) Uani 1 1 d .
H69 H 0.9622 0.1149 0.9147 0.097 Uiso 1 1 calc R
C70 C 0.810(2) 0.1968(19) 0.9473(16) 0.084(8) Uani 1 1 d .
H70 H 0.8457 0.1951 0.9952 0.100 Uiso 1 1 calc R
C71 C 0.688(2) 0.2516(16) 0.9195(13) 0.064(6) Uani 1 1 d .
H71 H 0.6445 0.2912 0.9474 0.076 Uiso 1 1 calc R
O1 O 0.3027(15) 0.6980(13) 0.9118(9) 0.072(5) Uani 1 1 d .
O2 O 0.4778(13) 0.6869(11) 0.5864(8) 0.055(4) Uani 1 1 d .
O11 O 0.5629(13) 0.5941(13) 0.9803(10) 0.070(5) Uani 1 1 d .
O12 O 0.8624(16) 0.4307(13) 0.9017(10) 0.086(5) Uani 1 1 d .
O13 O 0.7227(15) 0.5518(13) 0.6630(10) 0.078(5) Uani 1 1 d .
O14 O 0.8480(12) 0.7022(10) 0.8260(8) 0.051(4) Uani 1 1 d .
O21 O 0.5088(17) 0.8382(14) 0.9066(10) 0.080(5) Uani 1 1 d .
O22 O 0.6845(14) 0.8167(13) 0.5795(10) 0.069(4) Uani 1 1 d .
O23 O 0.7672(16) 0.9702(14) 0.7370(11) 0.090(5) Uani 1 1 d .
O31 O 0.5028(18) 1.0938(14) 0.6569(13) 0.102(7) Uani 1 1 d .
O32 O 0.122(2) 1.0996(14) 0.5879(13) 0.115(7) Uani 1 1 d .
O33 O 0.2466(17) 0.9487(15) 0.8357(11) 0.090(6) Uani 1 1 d .
O34 O 0.4160(14) 0.9205(12) 0.5094(9) 0.069(5) Uani 1 1 d .
O41 O 0.0396(13) 0.8288(13) 0.8320(10) 0.071(5) Uani 1 1 d .
O42 O 0.2093(15) 0.8012(12) 0.5050(9) 0.066(4) Uani 1 1 d .
O43 O -0.0925(18) 0.9601(13) 0.5825(11) 0.092(6) Uani 1 1 d .
O44 O -0.0647(12) 0.6848(10) 0.6685(9) 0.053(4) Uani 1 1 d .
O51 O 0.1054(16) 0.5674(15) 0.9173(10) 0.088(6) Uani 1 1 d .
O52 O 0.0575(17) 0.4035(13) 0.7716(11) 0.091(6) Uani 1 1 d .
O53 O 0.2817(16) 0.5606(12) 0.5874(10) 0.073(5) Uani 1 1 d .
C1S C 0.094(5) 0.685(4) 0.374(3) 0.26(3) Uiso 1 1 d .
H1S1 H 0.1857 0.6767 0.3784 0.392 Uiso 1 1 calc R
H1S2 H 0.0581 0.7574 0.3561 0.392 Uiso 1 1 calc R
H1S3 H 0.0714 0.6560 0.3361 0.392 Uiso 1 1 calc R
C2S C 0.042(5) 0.626(4) 0.459(3) 0.22(2) Uiso 1 1 d .
H2S1 H 0.1003 0.6204 0.5020 0.259 Uiso 1 1 calc R
H2S2 H -0.0409 0.6620 0.4659 0.259 Uiso 1 1 calc R
C3S C 0.034(4) 0.523(3) 0.458(2) 0.174(17) Uiso 1 1 d .
H3S1 H 0.1175 0.4828 0.4577 0.209 Uiso 1 1 calc R
H3S2 H -0.0182 0.5278 0.4124 0.209 Uiso 1 1 calc R

loop_
_atom_site_aniso_label
_atom_site_aniso_U_11
_atom_site_aniso_U_22
_atom_site_aniso_U_33
_atom_site_aniso_U_23
_atom_site_aniso_U_13
_atom_site_aniso_U_12
Au1 0.0275(4) 0.0412(4) 0.0451(5) -0.0118(3) 0.0017(3) -0.0121(3)
Ir1 0.0253(4) 0.0413(4) 0.0445(5) -0.0138(4) 0.0033(3) -0.0113(3)
Ru1 0.0278(9) 0.0517(10) 0.0520(10) -0.0159(8) 0.0009(7) -0.0140(7)
Ru2 0.0325(9) 0.0501(10) 0.0596(11) -0.0187(9) 0.0054(8) -0.0164(7)
Ru3 0.0427(10) 0.0405(9) 0.0678(12) -0.0149(9) 0.0026(9) -0.0110(8)
Ru4 0.0297(9) 0.0464(10) 0.0560(11) -0.0131(8) -0.0004(8) -0.0060(7)
Ru5 0.0272(8) 0.0467(9) 0.0502(10) -0.0167(8) 0.0004(7) -0.0121(7)
P1 0.037(3) 0.046(3) 0.052(3) -0.024(3) 0.002(2) -0.011(2)
C1 0.056(13) 0.040(11) 0.041(12) -0.008(10) 0.000(10) -0.023(10)
C2 0.022(10) 0.037(11) 0.053(13) -0.009(10) 0.006(9) -0.009(8)
C11 0.048(5) 0.048(5) 0.048(5) -0.017(2) 0.0014(11) -0.0087(14)
C12 0.040(14) 0.076(16) 0.077(17) 0.003(14) -0.007(13) 0.005(12)
C13 0.039(12) 0.061(13) 0.042(12) -0.015(11) -0.014(10) 0.001(10)
C14 0.021(10) 0.066(13) 0.052(12) -0.020(11) 0.008(9) -0.013(9)
C21 0.053(15) 0.067(16) 0.082(19) -0.025(15) -0.011(14) -0.021(12)
C22 0.042(13) 0.060(14) 0.055(14) -0.018(12) 0.013(11) -0.028(10)
C23 0.11(2) 0.091(19) 0.089(19) -0.043(16) 0.032(16) -0.080(18)
C31 0.053(16) 0.060(16) 0.10(2) -0.022(15) 0.008(14) -0.006(13)
C32 0.061(16) 0.041(13) 0.094(19) -0.003(13) -0.007(14) -0.014(12)
C33 0.057(16) 0.053(14) 0.11(2) -0.029(15) -0.001(15) -0.012(12)
C34 0.038(13) 0.054(14) 0.074(17) -0.011(13) 0.010(12) -0.007(10)
C41 0.022(11) 0.051(13) 0.083(17) -0.029(13) 0.005(11) -0.008(9)
C42 0.008(9) 0.074(15) 0.067(15) -0.006(13) -0.015(10) 0.011(9)
C43 0.049(15) 0.057(14) 0.071(17) 0.013(12) -0.004(13) -0.007(12)
C44 0.023(11) 0.065(14) 0.043(12) -0.012(10) 0.006(9) -0.010(9)
C51 0.034(12) 0.049(13) 0.064(15) -0.012(12) -0.015(11) 0.004(9)
C52 0.045(13) 0.060(14) 0.061(14) -0.023(12) 0.003(11) -0.010(11)
C53 0.042(12) 0.049(12) 0.045(12) -0.022(11) 0.006(10) -0.014(9)
C54 0.040(12) 0.058(13) 0.047(12) -0.028(11) -0.004(10) -0.001(10)
C55 0.064(16) 0.077(17) 0.049(14) -0.020(13) -0.011(12) 0.001(13)
C56 0.09(2) 0.069(16) 0.058(16) -0.030(13) 0.018(14) -0.017(15)
C57 0.09(2) 0.12(3) 0.10(2) -0.06(2) 0.00(2) -0.02(2)
C58 0.053(17) 0.16(3) 0.12(2) -0.10(2) -0.017(17) -0.005(18)
C59 0.044(13) 0.070(15) 0.080(17) -0.038(13) 0.003(12) -0.014(11)
C60 0.027(11) 0.051(12) 0.054(13) -0.006(10) 0.001(9) -0.020(9)
C61 0.044(13) 0.041(12) 0.089(17) -0.002(12) -0.003(12) -0.026(10)
C62 0.073(19) 0.052(15) 0.11(2) 0.015(15) 0.010(17) -0.019(14)
C63 0.08(2) 0.062(17) 0.09(2) 0.006(15) -0.014(16) -0.054(15)
C64 0.045(15) 0.12(2) 0.059(16) -0.016(16) -0.013(12) -0.026(15)
C65 0.067(16) 0.057(14) 0.053(14) -0.002(12) -0.004(12) -0.020(12)
C66 0.046(12) 0.044(12) 0.042(12) -0.009(10) -0.010(10) -0.011(9)
C67 0.047(14) 0.086(17) 0.066(15) -0.033(14) -0.009(12) 0.019(12)
C68 0.047(16) 0.09(2) 0.14(3) -0.06(2) 0.022(17) 0.003(14)
C69 0.051(16) 0.09(2) 0.11(2) -0.048(18) 0.001(16) -0.001(14)
C70 0.034(13) 0.095(19) 0.10(2) -0.018(16) -0.034(14) 0.015(13)
C71 0.074(17) 0.056(14) 0.058(15) -0.019(12) -0.002(13) -0.007(12)
O1 0.065(11) 0.115(14) 0.049(9) -0.037(10) 0.015(8) -0.036(10)
O2 0.052(9) 0.072(10) 0.046(9) -0.025(8) 0.014(7) -0.015(7)
O11 0.048(9) 0.108(13) 0.095(12) -0.078(11) 0.024(9) -0.035(8)
O12 0.055(11) 0.089(12) 0.089(13) -0.015(10) -0.036(10) 0.019(9)
O13 0.066(11) 0.103(13) 0.088(13) -0.060(11) 0.013(10) -0.019(10)
O14 0.035(8) 0.054(8) 0.066(9) -0.019(7) -0.008(7) -0.014(6)
O21 0.070(12) 0.104(14) 0.072(12) -0.039(12) 0.000(10) -0.017(10)
O22 0.045(9) 0.093(12) 0.071(11) -0.029(10) 0.018(8) -0.023(8)
O23 0.065(12) 0.098(14) 0.121(15) -0.045(12) 0.011(10) -0.046(10)
O31 0.089(14) 0.072(13) 0.159(19) -0.050(13) 0.007(13) -0.037(11)
O32 0.097(16) 0.073(13) 0.15(2) -0.030(13) -0.023(14) 0.017(12)
O33 0.075(13) 0.121(16) 0.097(14) -0.071(13) 0.017(11) -0.012(11)
O34 0.054(10) 0.086(12) 0.058(10) -0.007(10) -0.008(9) -0.032(9)
O41 0.023(8) 0.115(14) 0.077(11) -0.042(11) 0.005(8) -0.001(8)
O42 0.062(11) 0.083(11) 0.050(10) -0.017(9) -0.013(8) -0.020(9)
O43 0.075(13) 0.075(12) 0.110(15) -0.021(11) 0.006(11) 0.005(10)
O44 0.034(8) 0.048(8) 0.083(10) -0.030(8) 0.008(7) -0.012(6)
O51 0.067(12) 0.131(16) 0.065(11) -0.028(12) 0.017(10) -0.041(11)
O52 0.102(14) 0.071(11) 0.113(14) -0.029(11) 0.007(11) -0.064(11)
O53 0.086(13) 0.075(11) 0.074(11) -0.040(10) 0.006(10) -0.028(9)

loop_
_atom_type_symbol
_atom_type_description
_atom_type_scat_dispersion_real
_atom_type_scat_dispersion_imag
_atom_type_scat_source
C C 0.0033 0.0016 'International Tables Vol C Tables 4.2.6.8 and 6.1.1.4'
O O 0.0106 0.0060 'International Tables Vol C Tables 4.2.6.8 and 6.1.1.4'
P P 0.1023 0.0942 'International Tables Vol C Tables 4.2.6.8 and 6.1.1.4'
Ru Ru -1.2594 0.8363 'International Tables Vol C Tables 4.2.6.8 and 6.1.1.4'
Ir Ir -1.4442 7.9887 'International Tables Vol C Tables 4.2.6.8 and 6.1.1.4'
Au Au -2.0133 8.8022 'International Tables Vol C Tables 4.2.6.8 and 6.1.1.4'
H H 0.0000 0.0000 'International Tables Vol C Tables 4.2.6.8 and 6.1.1.4'

loop_
_geom_angle_atom_site_label_1
_geom_angle_atom_site_label_2
_geom_angle_atom_site_label_3
_geom_angle
_geom_angle_site_symmetry_3
P1 Au1 Ir1 168.58(13) .
P1 Au1 Ru5 109.08(13) .
Ir1 Au1 Ru5 65.19(4) .
P1 Au1 Ru1 120.43(13) .
Ir1 Au1 Ru1 65.06(4) .
Ru5 Au1 Ru1 130.15(5) .
C1 Ir1 C2 175.0(8) .
C1 Ir1 Au1 89.9(6) .
C2 Ir1 Au1 85.1(5) .
C1 Ir1 Ru2 91.7(6) .
C2 Ir1 Ru2 90.4(5) .
Au1 Ir1 Ru2 119.12(5) .
C1 Ir1 Ru4 93.0(6) .
C2 Ir1 Ru4 89.7(5) .
Au1 Ir1 Ru4 118.77(4) .
Ru2 Ir1 Ru4 121.90(5) .
C1 Ir1 Ru1 88.2(6) .
C2 Ir1 Ru1 88.9(5) .
Au1 Ir1 Ru1 58.97(4) .
Ru2 Ir1 Ru1 60.27(5) .
Ru4 Ir1 Ru1 177.47(6) .
C1 Ir1 Ru5 88.8(6) .
C2 Ir1 Ru5 88.8(5) .
Au1 Ir1 Ru5 58.77(4) .
Ru2 Ir1 Ru5 177.82(5) .
Ru4 Ir1 Ru5 60.16(5) .
Ru1 Ir1 Ru5 117.66(5) .
C1 Ir1 Ru3 93.6(6) .
C2 Ir1 Ru3 91.4(5) .
Au1 Ir1 Ru3 176.51(5) .
Ru2 Ir1 Ru3 61.15(5) .
Ru4 Ir1 Ru3 60.76(5) .
Ru1 Ir1 Ru3 121.42(5) .
Ru5 Ir1 Ru3 120.92(5) .
C13 Ru1 C12 87.4(10) .
C13 Ru1 C14 97.1(8) .
C12 Ru1 C14 90.1(9) .
C13 Ru1 C11 173.4(9) .
C12 Ru1 C11 89.7(10) .
C14 Ru1 C11 88.9(8) .
C13 Ru1 Au1 83.3(6) .
C12 Ru1 Au1 108.3(8) .
C14 Ru1 Au1 161.6(6) .
C11 Ru1 Au1 92.0(6) .
C13 Ru1 Ir1 92.0(6) .
C12 Ru1 Ir1 164.2(7) .
C14 Ru1 Ir1 105.7(5) .
C11 Ru1 Ir1 89.2(6) .
Au1 Ru1 Ir1 55.97(4) .
C13 Ru1 Ru2 95.9(6) .
C12 Ru1 Ru2 136.0(8) .
C14 Ru1 Ru2 45.9(5) .
C11 Ru1 Ru2 90.4(6) .
Au1 Ru1 Ru2 115.69(6) .
Ir1 Ru1 Ru2 59.82(5) .
C23 Ru2 C22 89.1(9) .
C23 Ru2 C21 88.6(10) .
C22 Ru2 C21 176.9(9) .
C23 Ru2 C14 87.9(11) .
C22 Ru2 C14 91.8(8) .
C21 Ru2 C14 90.1(9) .
C23 Ru2 Ir1 169.1(9) .
C22 Ru2 Ir1 92.3(6) .
C21 Ru2 Ir1 89.6(7) .
C14 Ru2 Ir1 102.9(5) .
C23 Ru2 Ru1 130.9(9) .
C22 Ru2 Ru1 91.3(6) .
C21 Ru2 Ru1 91.7(7) .
C14 Ru2 Ru1 43.0(5) .
Ir1 Ru2 Ru1 59.92(5) .
C23 Ru2 Ru3 109.6(9) .
C22 Ru2 Ru3 90.9(6) .
C21 Ru2 Ru3 88.0(7) .
C14 Ru2 Ru3 162.3(5) .
Ir1 Ru2 Ru3 59.54(5) .
Ru1 Ru2 Ru3 119.45(7) .
C32 Ru3 C34 89.8(10) .
C32 Ru3 C31 97.9(10) .
C34 Ru3 C31 94.1(10) .
C32 Ru3 C33 91.7(11) .
C34 Ru3 C33 175.3(9) .
C31 Ru3 C33 90.2(10) .
C32 Ru3 Ir1 134.5(7) .
C34 Ru3 Ir1 87.3(6) .
C31 Ru3 Ir1 127.6(7) .
C33 Ru3 Ir1 88.5(7) .
C32 Ru3 Ru4 75.0(7) .
C34 Ru3 Ru4 86.1(7) .
C31 Ru3 Ru4 172.8(7) .
C33 Ru3 Ru4 89.9(7) .
Ir1 Ru3 Ru4 59.51(5) .
C32 Ru3 Ru2 166.2(7) .
C34 Ru3 Ru2 90.0(6) .
C31 Ru3 Ru2 68.3(7) .
C33 Ru3 Ru2 89.7(7) .
Ir1 Ru3 Ru2 59.31(5) .
Ru4 Ru3 Ru2 118.81(7) .
C43 Ru4 C42 87.1(9) .
C43 Ru4 C41 89.8(10) .
C42 Ru4 C41 176.4(8) .
C43 Ru4 C44 89.7(9) .
C42 Ru4 C44 86.5(8) .
C41 Ru4 C44 91.7(8) .
C43 Ru4 Ir1 166.5(7) .
C42 Ru4 Ir1 93.2(5) .
C41 Ru4 Ir1 90.3(6) .
C44 Ru4 Ir1 103.8(5) .
C43 Ru4 Ru5 133.5(7) .
C42 Ru4 Ru5 89.9(6) .
C41 Ru4 Ru5 90.9(6) .
C44 Ru4 Ru5 43.8(5) .
Ir1 Ru4 Ru5 59.97(4) .
C43 Ru4 Ru3 106.8(7) .
C42 Ru4 Ru3 93.8(6) .
C41 Ru4 Ru3 88.9(6) .
C44 Ru4 Ru3 163.5(5) .
Ir1 Ru4 Ru3 59.72(5) .
Ru5 Ru4 Ru3 119.70(7) .
C52 Ru5 C53 88.5(8) .
C52 Ru5 C51 87.4(9) .
C53 Ru5 C51 172.1(8) .
C52 Ru5 C44 91.9(8) .
C53 Ru5 C44 92.0(8) .
C51 Ru5 C44 95.0(8) .
C52 Ru5 Au1 106.5(6) .
C53 Ru5 Au1 83.8(6) .
C51 Ru5 Au1 90.9(5) .
C44 Ru5 Au1 160.9(5) .
C52 Ru5 Ir1 162.5(6) .
C53 Ru5 Ir1 90.3(6) .
C51 Ru5 Ir1 91.6(6) .
C44 Ru5 Ir1 105.6(6) .
Au1 Ru5 Ir1 56.04(4) .
C52 Ru5 Ru4 137.6(6) .
C53 Ru5 Ru4 92.8(6) .
C51 Ru5 Ru4 94.8(6) .
C44 Ru5 Ru4 45.7(6) .
Au1 Ru5 Ru4 115.76(6) .
Ir1 Ru5 Ru4 59.87(5) .
C60 P1 C66 104.2(9) .
C60 P1 C54 106.7(10) .
C66 P1 C54 106.2(9) .
C60 P1 Au1 116.6(7) .
C66 P1 Au1 117.9(6) .
C54 P1 Au1 104.3(7) .
O1 C1 Ir1 176.4(17) .
O2 C2 Ir1 177.0(17) .
O11 C11 Ru1 172(2) .
O12 C12 Ru1 175(3) .
O13 C13 Ru1 175.0(19) .
O14 C14 Ru1 136.2(16) .
O14 C14 Ru2 132.7(16) .
Ru1 C14 Ru2 91.1(7) .
O21 C21 Ru2 175(2) .
O22 C22 Ru2 179.4(19) .
O23 C23 Ru2 177(3) .
O31 C31 Ru3 168(2) .
O32 C32 Ru3 171(2) .
O33 C33 Ru3 171(2) .
O34 C34 Ru3 175(2) .
O41 C41 Ru4 175.3(18) .
O42 C42 Ru4 179(2) .
O43 C43 Ru4 174(3) .
O44 C44 Ru5 135.3(16) .
O44 C44 Ru4 134.3(16) .
Ru5 C44 Ru4 90.5(7) .
O51 C51 Ru5 174(2) .
O52 C52 Ru5 177(2) .
O53 C53 Ru5 175.2(18) .
C55 C54 C59 120(2) .
C55 C54 P1 119.2(17) .
C59 C54 P1 121.3(17) .
C54 C55 C56 122(2) .
C57 C56 C55 120(3) .
C56 C57 C58 120(3) .
C59 C58 C57 118(2) .
C54 C59 C58 119(2) .
C65 C60 C61 115.7(18) .
C65 C60 P1 121.4(16) .
C61 C60 P1 122.9(17) .
C62 C61 C60 124(2) .
C61 C62 C63 119(2) .
C64 C63 C62 121(2) .
C63 C64 C65 117(3) .
C60 C65 C64 123(2) .
C71 C66 C67 118(2) .
C71 C66 P1 117.4(17) .
C67 C66 P1 124.7(16) .
C68 C67 C66 122(2) .
C69 C68 C67 120(3) .
C68 C69 C70 120(2) .
C69 C70 C71 118(2) .
C66 C71 C70 122(2) .
C3S C2S C1S 104(4) .
C2S C3S C3S 99(4) 2_566

loop_
_geom_bond_atom_site_label_1
_geom_bond_atom_site_label_2
_geom_bond_distance
_geom_bond_site_symmetry_2
Au1 P1 2.306(5) .
Au1 Ir1 2.6580(12) .
Au1 Ru5 2.7403(17) .
Au1 Ru1 2.7480(17) .
Ir1 C1 1.87(2) .
Ir1 C2 1.89(2) .
Ir1 Ru2 2.9052(17) .
Ir1 Ru4 2.9057(18) .
Ir1 Ru1 2.9080(17) .
Ir1 Ru5 2.9089(16) .
Ir1 Ru3 2.9120(18) .
Ru1 C13 1.90(2) .
Ru1 C12 1.94(2) .
Ru1 C14 1.992(19) .
Ru1 C11 2.02(2) .
Ru1 Ru2 2.918(2) .
Ru2 C23 1.85(2) .
Ru2 C22 1.94(2) .
Ru2 C21 1.97(3) .
Ru2 C14 2.097(19) .
Ru2 Ru3 2.959(2) .
Ru3 C32 1.90(2) .
Ru3 C34 1.91(3) .
Ru3 C31 1.93(3) .
Ru3 C33 1.95(3) .
Ru3 Ru4 2.942(2) .
Ru4 C43 1.88(2) .
Ru4 C42 1.94(3) .
Ru4 C41 1.98(2) .
Ru4 C44 2.09(2) .
Ru4 Ru5 2.914(2) .
Ru5 C52 1.87(2) .
Ru5 C53 1.90(2) .
Ru5 C51 1.98(2) .
Ru5 C44 2.018(19) .
P1 C60 1.775(18) .
P1 C66 1.82(2) .
P1 C54 1.843(19) .
C1 O1 1.16(2) .
C2 O2 1.14(2) .
C11 O11 0.98(2) .
C12 O12 1.06(2) .
C13 O13 1.16(2) .
C14 O14 1.17(2) .
C21 O21 1.09(3) .
C22 O22 1.14(2) .
C23 O23 1.14(2) .
C31 O31 1.09(3) .
C32 O32 1.07(2) .
C33 O33 1.14(3) .
C34 O34 1.15(2) .
C41 O41 1.11(2) .
C42 O42 1.13(2) .
C43 O43 1.12(2) .
C44 O44 1.17(2) .
C51 O51 1.11(2) .
C52 O52 1.12(2) .
C53 O53 1.15(2) .
C54 C55 1.34(3) .
C54 C59 1.39(3) .
C55 C56 1.38(3) .
C56 C57 1.32(3) .
C57 C58 1.43(4) .
C58 C59 1.41(3) .
C60 C65 1.36(3) .
C60 C61 1.40(3) .
C61 C62 1.34(3) .
C62 C63 1.38(3) .
C63 C64 1.37(3) .
C64 C65 1.42(3) .
C66 C71 1.34(3) .
C66 C67 1.37(3) .
C67 C68 1.36(3) .
C68 C69 1.35(3) .
C69 C70 1.38(3) .
C70 C71 1.39(3) .
C1S C2S 1.55(6) .
C2S C3S 1.46(5) .
C3S C3S 1.59(7) 2_566
